data_7030170
loop_
_publ_author_name
'Baum, Amanda E.'
'Park, Heaweon'
'Wang, Denan'
'Lindeman, Sergey V.'
'Fiedler, Adam T.'

_publ_section_title
;
 Structural, spectroscopic, and electrochemical properties of nonheme
 Fe(II)-hydroquinonate complexes: synthetic models of hydroquinone
 dioxygenases.
;
_journal_issue 39
_journal_name_full 'Dalton transactions (Cambridge, England : 2003)'
_journal_page_first 12244
_journal_page_last 12253
_journal_paper_doi 10.1039/c2dt31504a
_journal_volume 41
_journal_year 2012
_chemical_absolute_configuration ad
_chemical_formula_moiety 'C100 H79 B2 Fe2 N13 O2, 1.67(C2 H4 Cl2)'
_chemical_formula_sum 'C103.35 H85.69 B2 Cl3.35 Fe2 N13 O2'
_chemical_formula_weight 1793.68
_chemical_name_systematic
;
?
;
_space_group_crystal_system monoclinic
_space_group_IT_number 7
_space_group_name_Hall 'P -2yac'
_space_group_name_H-M_alt 'P 1 n 1'
_symmetry_space_group_name_Hall 'P -2yac'
_symmetry_space_group_name_H-M 'P 1 n 1'
_atom_sites_solution_hydrogens geom
_atom_sites_solution_primary direct
_atom_sites_solution_secondary difmap
_audit_creation_date 2012-06-06
_audit_creation_method
;
Olex2 1.1
(compiled 2011.11.01 svn.r2039, GUI svn.r3906)
;
_cell_angle_alpha 90.00
_cell_angle_beta 96.806(3)
_cell_angle_gamma 90.00
_cell_formula_units_Z 2
_cell_length_a 13.4895(3)
_cell_length_b 10.0544(3)
_cell_length_c 32.9607(9)
_cell_measurement_reflns_used 7187
_cell_measurement_temperature 100.00(10)
_cell_measurement_theta_max 73.6156
_cell_measurement_theta_min 3.4111
_cell_volume 4438.9(2)
_computing_cell_refinement
;
CrysAlisPro, Agilent Technologies,
Version 1.171.35.21 (release 20-01-2012 CrysAlis171 .NET)
(compiled Jan 23 2012,18:06:46)
;
_computing_data_collection
;
CrysAlisPro, Agilent Technologies,
Version 1.171.35.21 (release 20-01-2012 CrysAlis171 .NET)
(compiled Jan 23 2012,18:06:46)
;
_computing_data_reduction
;
CrysAlisPro, Agilent Technologies,
Version 1.171.35.21 (release 20-01-2012 CrysAlis171 .NET)
(compiled Jan 23 2012,18:06:46)
;
_computing_molecular_graphics
;
O. V. Dolomanov, L. J. Bourhis, R. J. Gildea, J. A. K. Howard and H. Puschmann,
OLEX2: a complete structure solution, refinement and analysis program.
J. Appl. Cryst. (2009). 42, 339-341.
;
_computing_publication_material
;
O. V. Dolomanov, L. J. Bourhis, R. J. Gildea, J. A. K. Howard and H. Puschmann,
OLEX2: a complete structure solution, refinement and analysis program.
J. Appl. Cryst. (2009). 42, 339-341.
;
_computing_structure_refinement
;
olex2.refine (L.J. Bourhis, O.V. Dolomanov, R.J. Gildea, J.A.K. Howard,
H. Puschmann, in preparation, 2011)
;
_computing_structure_solution 'SHELXS-97 (Sheldrick, 2008)'
_diffrn_ambient_temperature 100.00(10)
_diffrn_detector_area_resol_mean 10.3756
_diffrn_measured_fraction_theta_full 0.985
_diffrn_measured_fraction_theta_max 0.970
_diffrn_measurement_details
;
1 omega -39.00 -13.00 1.0000 20.0000
omega____ theta____ kappa____ phi______ frames
- -40.6487 -57.0000 -180.0000 26

2 omega -93.00 -2.00 1.0000 20.0000
omega____ theta____ kappa____ phi______ frames
- -40.6487 125.0000 30.0000 91

3 omega -115.00 -90.00 1.0000 20.0000
omega____ theta____ kappa____ phi______ frames
- -40.6487 -137.0000 -8.0000 25

4 omega -117.00 -10.00 1.0000 20.0000
omega____ theta____ kappa____ phi______ frames
- -40.6487 -77.0000 -60.0000 107

5 omega -114.00 -88.00 1.0000 20.0000
omega____ theta____ kappa____ phi______ frames
- -40.6487 -57.0000 -180.0000 26

6 omega 29.00 65.00 1.0000 60.0000
omega____ theta____ kappa____ phi______ frames
- 107.0378 -30.0000 90.0000 36

7 omega 112.00 170.00 1.0000 60.0000
omega____ theta____ kappa____ phi______ frames
- 107.0378 125.0000 -180.0000 58

8 omega 101.00 171.00 1.0000 60.0000
omega____ theta____ kappa____ phi______ frames
- 107.0378 125.0000 30.0000 70

9 omega 78.00 169.00 1.0000 60.0000
omega____ theta____ kappa____ phi______ frames
- 107.0378 30.0000 -150.0000 91

10 omega 48.00 120.00 1.0000 60.0000
omega____ theta____ kappa____ phi______ frames
- 107.0378 -125.0000 -120.0000 72

11 omega 42.00 109.00 1.0000 60.0000
omega____ theta____ kappa____ phi______ frames
- 107.0378 -94.0000 0.0000 67

12 omega 54.00 90.00 1.0000 60.0000
omega____ theta____ kappa____ phi______ frames
- 107.0378 -30.0000 30.0000 36

13 omega -117.00 -14.00 1.0000 20.0000
omega____ theta____ kappa____ phi______ frames
- -40.6487 -37.0000 30.0000 103

14 omega -115.00 -11.00 1.0000 20.0000
omega____ theta____ kappa____ phi______ frames
- -40.6487 -57.0000 150.0000 104

15 omega 1.00 76.00 1.0000 20.0000
omega____ theta____ kappa____ phi______ frames
- 40.6487 -99.0000 -90.0000 75
;
_diffrn_measurement_device_type 'SuperNova, Dual, Cu at zero, Atlas'
_diffrn_measurement_method '\w scans'
_diffrn_orient_matrix_UB_11 0.0368637000
_diffrn_orient_matrix_UB_12 0.1406208000
_diffrn_orient_matrix_UB_13 0.0126400000
_diffrn_orient_matrix_UB_21 0.0891732000
_diffrn_orient_matrix_UB_22 -0.0605459000
_diffrn_orient_matrix_UB_23 0.0273469000
_diffrn_orient_matrix_UB_31 0.0625504000
_diffrn_orient_matrix_UB_32 0.0031906000
_diffrn_orient_matrix_UB_33 -0.0362094000
_diffrn_radiation_monochromator mirror
_diffrn_radiation_type 'Cu K\a'
_diffrn_radiation_wavelength 1.5418
_diffrn_reflns_av_R_equivalents 0.0406
_diffrn_reflns_av_unetI/netI 0.0654
_diffrn_reflns_limit_h_max 16
_diffrn_reflns_limit_h_min -14
_diffrn_reflns_limit_k_max 12
_diffrn_reflns_limit_k_min -11
_diffrn_reflns_limit_l_max 29
_diffrn_reflns_limit_l_min -40
_diffrn_reflns_number 23318
_diffrn_reflns_theta_full 72.00
_diffrn_reflns_theta_max 73.78
_diffrn_reflns_theta_min 3.41
_diffrn_source 'SuperNova (Cu) X-ray Source'
_exptl_absorpt_coefficient_mu 4.018
_exptl_absorpt_correction_T_max 0.917
_exptl_absorpt_correction_T_min 0.642
_exptl_absorpt_correction_type gaussian
_exptl_absorpt_process_details
;
CrysAlisPro, Agilent Technologies,
Version 1.171.35.21 (release 20-01-2012 CrysAlis171 .NET)
(compiled Jan 23 2012,18:06:46)
Numerical absorption correction based on gaussian integration over
a multifaceted crystal model
;
_exptl_crystal_colour red
_exptl_crystal_colour_primary red
_exptl_crystal_density_diffrn 1.342
_exptl_crystal_density_method 'not measured'
_exptl_crystal_description needle
_exptl_crystal_F_000 1863
_exptl_crystal_size_max 0.3535
_exptl_crystal_size_mid 0.0751
_exptl_crystal_size_min 0.0419
_refine_diff_density_max 0.648
_refine_diff_density_min -0.761
_refine_diff_density_rms 0.080
_refine_ls_abs_structure_details 'Flack H D (1983), Acta Cryst. A39, 876-881'
_refine_ls_abs_structure_Flack 0.00(5)
_refine_ls_extinction_method none
_refine_ls_goodness_of_fit_ref 1.024
_refine_ls_hydrogen_treatment constr
_refine_ls_matrix_type full
_refine_ls_number_parameters 1132
_refine_ls_number_reflns 12059
_refine_ls_number_restraints 31
_refine_ls_restrained_S_all 1.026
_refine_ls_R_factor_all 0.0821
_refine_ls_R_factor_gt 0.0638
_refine_ls_shift/su_max 0.010
_refine_ls_shift/su_mean 0.001
_refine_ls_structure_factor_coef Fsqd
_refine_ls_weighting_details 'calc w=1/[\s^2^(Fo^2^)+(0.1143P)^2^+1.4461P] where P=(Fo^2^+2Fc^2^)/3'
_refine_ls_weighting_scheme calc
_refine_ls_wR_factor_gt 0.1662
_refine_ls_wR_factor_ref 0.1826
_reflns_number_gt 9630
_reflns_number_total 12059
_reflns_threshold_expression >2sigma(I)
_cod_data_source_file c2dt31504a.txt
_cod_data_source_block Complex2F
_cod_database_code 7030170
_chemical_oxdiff_formula 'Fe C53 H43 N6 O2 B'
_reflns_odcompleteness_completeness 99.90
_reflns_odcompleteness_iscentric 1
_reflns_odcompleteness_theta 66.97

loop_
_space_group_symop_id
_space_group_symop_operation_xyz
1 'x, y, z'
2 'x+1/2, -y, z+1/2'

loop_
_atom_site_label
_atom_site_type_symbol
_atom_site_fract_x
_atom_site_fract_y
_atom_site_fract_z
_atom_site_U_iso_or_equiv
_atom_site_adp_type
_atom_site_occupancy
_atom_site_symmetry_multiplicity
_atom_site_calc_flag
_atom_site_refinement_flags
_atom_site_disorder_assembly
_atom_site_disorder_group
Fe1 Fe 0.97565(7) 0.08835(10) 0.22187(3) 0.0303(2) Uani 1 1 d . . .
Fe2 Fe 1.05691(7) 0.41948(10) -0.01634(3) 0.0272(2) Uani 1 1 d . . .
O1 O 0.9705(7) 0.2220(7) 0.18300(19) 0.093(3) Uani 1 1 d U . .
O2 O 1.0876(5) 0.3727(11) 0.0359(2) 0.105(3) Uani 1 1 d U . .
N1 N 0.8704(4) -0.0262(5) 0.24920(15) 0.0247(11) Uani 1 1 d . . .
N2 N 0.8983(4) -0.0599(5) 0.28872(15) 0.0231(11) Uani 1 1 d . . .
N3 N 1.0952(4) -0.0295(5) 0.25107(15) 0.0248(11) Uani 1 1 d . . .
N4 N 1.0860(4) -0.0706(5) 0.29004(15) 0.0247(11) Uani 1 1 d . . .
N5 N 0.9810(4) 0.2060(6) 0.27790(16) 0.0287(12) Uani 1 1 d . . .
N6 N 1.0045(4) 0.1368(5) 0.31392(16) 0.0278(12) Uani 1 1 d . . .
N7 N 0.9298(4) 0.5241(6) -0.04232(15) 0.0271(11) Uani 1 1 d . A .
N8 N 0.9281(4) 0.5440(5) -0.08386(15) 0.0241(11) Uani 1 1 d . . .
N9 N 1.0577(4) 0.3001(5) -0.06928(15) 0.0241(11) Uani 1 1 d . . .
N10 N 1.0469(4) 0.3675(5) -0.10549(15) 0.0217(10) Uani 1 1 d . . .
N11 N 1.1506(4) 0.5559(5) -0.04374(15) 0.0234(11) Uani 1 1 d . . .
N12 N 1.1119(4) 0.5949(5) -0.08295(15) 0.0231(11) Uani 1 1 d . . .
N13 N 0.9666(5) -0.0639(8) 0.1699(2) 0.0589(19) Uani 1 1 d . . .
C1 C 1.1619(4) -0.1532(6) 0.30314(19) 0.0254(13) Uani 1 1 d . . .
C2 C 1.2198(5) -0.1663(8) 0.2723(2) 0.0340(15) Uani 1 1 d . . .
H2 H 1.2780 -0.2196 0.2726 0.041 Uiso 1 1 calc R . .
C3 C 1.1777(5) -0.0870(7) 0.2402(2) 0.0302(15) Uani 1 1 d . . .
C4 C 1.0222(5) 0.2225(7) 0.3459(2) 0.0306(14) Uani 1 1 d . . .
C5 C 1.0085(5) 0.3501(7) 0.3296(2) 0.0338(15) Uani 1 1 d . . .
H5 H 1.0159 0.4314 0.3444 0.041 Uiso 1 1 calc R . .
C6 C 0.9824(5) 0.3360(7) 0.2885(2) 0.0340(15) Uani 1 1 d . . .
C7 C 0.8296(5) -0.1446(7) 0.30106(19) 0.0283(13) Uani 1 1 d . . .
C8 C 0.7564(5) -0.1633(6) 0.26840(19) 0.0281(13) Uani 1 1 d . . .
H8 H 0.6990 -0.2183 0.2679 0.034 Uiso 1 1 calc R . .
C9 C 0.7831(5) -0.0861(6) 0.2366(2) 0.0271(13) Uani 1 1 d . . .
C10 C 1.1775(5) -0.2109(7) 0.3443(2) 0.0324(14) Uani 1 1 d . . .
C11 C 1.2716(5) -0.1939(8) 0.3672(2) 0.0368(16) Uani 1 1 d . . .
H11 H 1.3232 -0.1478 0.3558 0.044 Uiso 1 1 calc R . .
C12 C 1.2886(5) -0.2459(8) 0.4072(2) 0.0401(17) Uani 1 1 d . . .
H12 H 1.3517 -0.2339 0.4229 0.048 Uiso 1 1 calc R . .
C13 C 1.2148(5) -0.3131(9) 0.4231(2) 0.0473(19) Uani 1 1 d . . .
H13 H 1.2266 -0.3474 0.4501 0.057 Uiso 1 1 calc R . .
C14 C 1.1230(5) -0.3321(8) 0.4007(2) 0.0417(17) Uani 1 1 d . . .
H14 H 1.0724 -0.3797 0.4122 0.050 Uiso 1 1 calc R . .
C15 C 1.1045(5) -0.2829(7) 0.3619(2) 0.0351(15) Uani 1 1 d . . .
H15 H 1.0413 -0.2977 0.3466 0.042 Uiso 1 1 calc R . .
C16 C 1.2132(6) -0.0640(9) 0.1996(2) 0.047(2) Uani 1 1 d . . .
C17 C 1.2608(6) -0.1736(12) 0.1826(2) 0.064(3) Uani 1 1 d . . .
H17 H 1.2670 -0.2577 0.1958 0.077 Uiso 1 1 calc R . .
C18 C 1.2985(7) -0.1498(15) 0.1447(3) 0.079(4) Uani 1 1 d . . .
H18 H 1.3317 -0.2199 0.1325 0.095 Uiso 1 1 calc R . .
C19 C 1.2886(7) -0.0295(15) 0.1252(3) 0.082(4) Uani 1 1 d . . .
H19 H 1.3187 -0.0141 0.1010 0.098 Uiso 1 1 calc R . .
C20 C 1.2353(7) 0.0667(13) 0.1410(3) 0.074(3) Uani 1 1 d . . .
H20 H 1.2231 0.1472 0.1262 0.089 Uiso 1 1 calc R . .
C21 C 1.1976(6) 0.0530(10) 0.1781(2) 0.051(2) Uani 1 1 d . . .
H21 H 1.1613 0.1236 0.1885 0.061 Uiso 1 1 calc R . .
C22 C 1.0477(5) 0.1849(7) 0.3892(2) 0.0333(15) Uani 1 1 d . . .
C23 C 1.0104(6) 0.2649(9) 0.4185(2) 0.048(2) Uani 1 1 d . . .
H23 H 0.9685 0.3383 0.4103 0.058 Uiso 1 1 calc R . .
C24 C 1.0343(6) 0.2374(11) 0.4592(3) 0.056(3) Uani 1 1 d . . .
H24 H 1.0112 0.2946 0.4790 0.067 Uiso 1 1 calc R . .
C25 C 1.0916(7) 0.1276(10) 0.4719(3) 0.057(2) Uani 1 1 d . . .
H25 H 1.1048 0.1061 0.5000 0.068 Uiso 1 1 calc R . .
C26 C 1.1294(7) 0.0497(8) 0.4427(2) 0.0491(19) Uani 1 1 d . . .
H26 H 1.1705 -0.0245 0.4509 0.059 Uiso 1 1 calc R . .
C27 C 1.1079(5) 0.0787(7) 0.4018(2) 0.0371(15) Uani 1 1 d . . .
H27 H 1.1348 0.0248 0.3821 0.045 Uiso 1 1 calc R . .
C28 C 0.9517(5) 0.4392(7) 0.2577(2) 0.0355(16) Uani 1 1 d . . .
C29 C 1.0086(6) 0.5554(7) 0.2570(2) 0.0399(18) Uani 1 1 d . . .
H29 H 1.0665 0.5673 0.2761 0.048 Uiso 1 1 calc R . .
C30 C 0.9793(7) 0.6542(7) 0.2280(3) 0.053(2) Uani 1 1 d . . .
H30 H 1.0185 0.7324 0.2270 0.064 Uiso 1 1 calc R . .
C31 C 0.8932(7) 0.6385(8) 0.2007(3) 0.053(2) Uani 1 1 d . . .
H31 H 0.8730 0.7057 0.1812 0.063 Uiso 1 1 calc R . .
C32 C 0.8373(6) 0.5236(8) 0.2024(3) 0.050(2) Uani 1 1 d . . .
H32 H 0.7778 0.5123 0.1842 0.060 Uiso 1 1 calc R . .
C33 C 0.8675(6) 0.4261(7) 0.2302(3) 0.0438(19) Uani 1 1 d . . .
H33 H 0.8290 0.3471 0.2305 0.053 Uiso 1 1 calc R . .
C34 C 0.8325(4) -0.1984(6) 0.3432(2) 0.0288(14) Uani 1 1 d . . .
C35 C 0.8229(5) -0.3377(7) 0.3476(2) 0.0365(16) Uani 1 1 d . . .
H35 H 0.8196 -0.3951 0.3246 0.044 Uiso 1 1 calc R . .
C36 C 0.8185(5) -0.3886(8) 0.3872(2) 0.0452(19) Uani 1 1 d . . .
H36 H 0.8098 -0.4814 0.3906 0.054 Uiso 1 1 calc R . .
C37 C 0.8265(6) -0.3087(9) 0.4203(3) 0.053(2) Uani 1 1 d . . .
H37 H 0.8247 -0.3462 0.4467 0.064 Uiso 1 1 calc R . .
C38 C 0.8375(5) -0.1688(9) 0.4161(2) 0.0466(19) Uani 1 1 d . . .
H38 H 0.8427 -0.1126 0.4394 0.056 Uiso 1 1 calc R . .
C39 C 0.8404(5) -0.1156(7) 0.3773(2) 0.0357(15) Uani 1 1 d . . .
H39 H 0.8478 -0.0224 0.3740 0.043 Uiso 1 1 calc R . .
C40 C 0.7298(5) -0.0685(7) 0.1957(2) 0.0327(15) Uani 1 1 d . . .
C41 C 0.6653(6) -0.1660(9) 0.1789(2) 0.051(2) Uani 1 1 d . . .
H41 H 0.6576 -0.2450 0.1941 0.061 Uiso 1 1 calc R . .
C42 C 0.6124(7) -0.1521(11) 0.1413(3) 0.067(3) Uani 1 1 d . . .
H42 H 0.5669 -0.2191 0.1307 0.081 Uiso 1 1 calc R . .
C43 C 0.6259(7) -0.0384(11) 0.1185(3) 0.065(3) Uani 1 1 d . . .
H43 H 0.5910 -0.0287 0.0919 0.077 Uiso 1 1 calc R . .
C44 C 0.6896(7) 0.0598(9) 0.1344(3) 0.059(2) Uani 1 1 d . . .
H44 H 0.6982 0.1374 0.1188 0.070 Uiso 1 1 calc R . .
C45 C 0.7416(6) 0.0469(8) 0.1731(2) 0.0423(18) Uani 1 1 d . . .
H45 H 0.7848 0.1159 0.1842 0.051 Uiso 1 1 calc R . .
C46 C 0.8448(5) 0.6110(6) -0.09763(19) 0.0264(13) Uani 1 1 d . . .
C47 C 0.7922(5) 0.6385(8) -0.0655(2) 0.0362(17) Uani 1 1 d . A .
H47 H 0.7314 0.6866 -0.0661 0.043 Uiso 1 1 calc R . .
C48 C 0.8476(5) 0.5800(8) -0.0316(2) 0.0388(18) Uani 1 1 d . . .
C49 C 1.0505(5) 0.2836(6) -0.13669(18) 0.0262(13) Uani 1 1 d . . .
C50 C 1.0620(5) 0.1570(6) -0.12058(19) 0.0270(13) Uani 1 1 d . . .
H50 H 1.0652 0.0763 -0.1354 0.032 Uiso 1 1 calc R . .
C51 C 1.0679(5) 0.1711(6) -0.07866(18) 0.0264(13) Uani 1 1 d . . .
C52 C 1.1708(5) 0.6919(6) -0.09604(18) 0.0246(12) Uani 1 1 d . . .
C53 C 1.2469(4) 0.7163(6) -0.06578(18) 0.0265(13) Uani 1 1 d . . .
H53 H 1.2992 0.7792 -0.0664 0.032 Uiso 1 1 calc R . .
C54 C 1.2323(4) 0.6301(6) -0.03363(18) 0.0256(13) Uani 1 1 d . . .
C55 C 0.8168(5) 0.6418(7) -0.1421(2) 0.0337(15) Uani 1 1 d . . .
C56 C 0.7877(5) 0.7696(8) -0.1536(2) 0.0384(17) Uani 1 1 d . . .
H56 H 0.7897 0.8376 -0.1335 0.046 Uiso 1 1 calc R . .
C57 C 0.7561(6) 0.7995(9) -0.1937(2) 0.050(2) Uani 1 1 d . . .
H57 H 0.7359 0.8874 -0.2014 0.059 Uiso 1 1 calc R . .
C58 C 0.7540(6) 0.6983(10) -0.2234(2) 0.053(2) Uani 1 1 d . . .
H58 H 0.7316 0.7178 -0.2512 0.064 Uiso 1 1 calc R . .
C59 C 0.7840(6) 0.5722(9) -0.2124(2) 0.0468(19) Uani 1 1 d . . .
H59 H 0.7829 0.5045 -0.2325 0.056 Uiso 1 1 calc R . .
C60 C 0.8161(5) 0.5431(8) -0.1719(2) 0.0356(15) Uani 1 1 d . . .
H60 H 0.8377 0.4556 -0.1644 0.043 Uiso 1 1 calc R . .
C61 C 0.8131(11) 0.5554(14) 0.0089(4) 0.026(2) Uiso 0.50 1 d P A 1
C61A C 0.8273(11) 0.6000(13) 0.0109(4) 0.026(2) Uiso 0.50 1 d P A 2
C62 C 0.7105(12) 0.5592(16) 0.0129(5) 0.046(4) Uiso 0.50 1 d P A 1
H62 H 0.6624 0.5630 -0.0106 0.056 Uiso 0.50 1 calc PR A 1
C62A C 0.7854(14) 0.704(2) 0.0251(6) 0.058(5) Uiso 0.50 1 d P A 2
H62A H 0.7718 0.7782 0.0077 0.069 Uiso 0.50 1 calc PR A 2
C63 C 0.6808(16) 0.557(2) 0.0521(6) 0.066(5) Uiso 0.50 1 d P A 1
H63 H 0.6118 0.5660 0.0549 0.079 Uiso 0.50 1 calc PR A 1
C63A C 0.7597(18) 0.711(3) 0.0644(7) 0.085(7) Uiso 0.50 1 d P A 2
H63A H 0.7272 0.7888 0.0723 0.103 Uiso 0.50 1 calc PR A 2
C64 C 0.7488(14) 0.5436(19) 0.0874(6) 0.053(4) Uiso 0.50 1 d P A 1
H64 H 0.7290 0.5302 0.1138 0.064 Uiso 0.50 1 calc PR A 1
C64A C 0.7770(15) 0.620(2) 0.0900(6) 0.063(5) Uiso 0.50 1 d P A 2
H64A H 0.7606 0.6346 0.1169 0.075 Uiso 0.50 1 calc PR A 2
C65 C 0.8431(13) 0.5510(19) 0.0805(5) 0.046(4) Uiso 0.50 1 d P A 1
H65 H 0.8925 0.5530 0.1036 0.055 Uiso 0.50 1 calc PR A 1
C65A C 0.8257(18) 0.480(3) 0.0797(7) 0.078(6) Uiso 0.50 1 d P A 2
H65A H 0.8395 0.4085 0.0984 0.094 Uiso 0.50 1 calc PR A 2
C66 C 0.8745(13) 0.5561(17) 0.0431(5) 0.045(4) Uiso 0.50 1 d P A 1
H66 H 0.9442 0.5605 0.0414 0.054 Uiso 0.50 1 calc PR A 1
C66A C 0.8454(15) 0.481(2) 0.0367(6) 0.064(5) Uiso 0.50 1 d P A 2
H66A H 0.8703 0.4024 0.0253 0.077 Uiso 0.50 1 calc PR A 2
C67 C 1.0428(5) 0.3210(7) -0.18046(18) 0.0273(13) Uani 1 1 d . . .
C68 C 0.9918(5) 0.2385(7) -0.2092(2) 0.0311(14) Uani 1 1 d . . .
H68 H 0.9626 0.1586 -0.2009 0.037 Uiso 1 1 calc R . .
C69 C 0.9832(6) 0.2732(9) -0.2512(2) 0.0442(19) Uani 1 1 d . . .
H69 H 0.9464 0.2172 -0.2708 0.053 Uiso 1 1 calc R . .
C70 C 1.0256(5) 0.3827(8) -0.2635(2) 0.0391(16) Uani 1 1 d . . .
H70 H 1.0179 0.4051 -0.2917 0.047 Uiso 1 1 calc R . .
C71 C 1.0819(5) 0.4660(8) -0.2353(2) 0.0385(16) Uani 1 1 d . . .
H71 H 1.1142 0.5424 -0.2444 0.046 Uiso 1 1 calc R . .
C72 C 1.0899(5) 0.4357(6) -0.19385(19) 0.0302(14) Uani 1 1 d . . .
H72 H 1.1271 0.4922 -0.1746 0.036 Uiso 1 1 calc R . .
C73 C 1.0815(5) 0.0656(7) -0.0472(2) 0.0289(14) Uani 1 1 d . . .
C74 C 1.0224(7) -0.0468(7) -0.0508(2) 0.0447(19) Uani 1 1 d . . .
H74 H 0.9720 -0.0548 -0.0734 0.054 Uiso 1 1 calc R . .
C75 C 1.0345(8) -0.1462(8) -0.0227(3) 0.055(2) Uani 1 1 d . . .
H75 H 0.9935 -0.2232 -0.0261 0.066 Uiso 1 1 calc R . .
C76 C 1.1044(9) -0.1361(10) 0.0098(3) 0.069(3) Uani 1 1 d . . .
H76 H 1.1134 -0.2067 0.0290 0.082 Uiso 1 1 calc R . .
C77 C 1.1629(8) -0.0239(11) 0.0153(3) 0.067(3) Uani 1 1 d . . .
H77 H 1.2099 -0.0154 0.0390 0.080 Uiso 1 1 calc R . .
C78 C 1.1532(6) 0.0782(9) -0.0141(2) 0.046(2) Uani 1 1 d . . .
H78 H 1.1952 0.1543 -0.0111 0.055 Uiso 1 1 calc R . .
C79 C 1.1528(5) 0.7520(6) -0.13714(17) 0.0248(12) Uani 1 1 d . . .
C80 C 1.2310(5) 0.7678(7) -0.1599(2) 0.0327(14) Uani 1 1 d . . .
H80 H 1.2960 0.7405 -0.1487 0.039 Uiso 1 1 calc R . .
C81 C 1.2177(6) 0.8220(7) -0.1985(2) 0.0385(16) Uani 1 1 d . . .
H81 H 1.2728 0.8304 -0.2138 0.046 Uiso 1 1 calc R . .
C82 C 1.1252(6) 0.8638(7) -0.2147(2) 0.0375(16) Uani 1 1 d . . .
H82 H 1.1161 0.9025 -0.2412 0.045 Uiso 1 1 calc R . .
C83 C 1.0445(5) 0.8498(6) -0.19253(19) 0.0329(14) Uani 1 1 d . . .
H83 H 0.9799 0.8770 -0.2041 0.039 Uiso 1 1 calc R . .
C84 C 1.0582(4) 0.7965(6) -0.15385(19) 0.0255(12) Uani 1 1 d . . .
H84 H 1.0033 0.7898 -0.1384 0.031 Uiso 1 1 calc R . .
C85 C 1.2966(4) 0.6146(7) 0.0060(2) 0.0296(14) Uani 1 1 d . . .
C86 C 1.3523(5) 0.7241(8) 0.0224(2) 0.0367(16) Uani 1 1 d . . .
H86 H 1.3465 0.8074 0.0086 0.044 Uiso 1 1 calc R . .
C87 C 1.4149(6) 0.7114(9) 0.0581(2) 0.0459(19) Uani 1 1 d . . .
H87 H 1.4516 0.7865 0.0689 0.055 Uiso 1 1 calc R . .
C88 C 1.4258(7) 0.5912(9) 0.0785(3) 0.056(2) Uani 1 1 d . . .
H88 H 1.4694 0.5839 0.1033 0.067 Uiso 1 1 calc R . .
C89 C 1.3716(7) 0.4802(11) 0.0623(3) 0.063(3) Uani 1 1 d . . .
H89 H 1.3793 0.3969 0.0759 0.076 Uiso 1 1 calc R . .
C90 C 1.3066(6) 0.4916(8) 0.0263(2) 0.0421(18) Uani 1 1 d . . .
H90 H 1.2692 0.4168 0.0156 0.050 Uiso 1 1 calc R . .
C91 C 0.9817(9) -0.092(2) 0.1368(4) 0.157(9) Uani 1 1 d . . .
C92 C 1.0038(13) -0.152(2) 0.0993(5) 0.175(9) Uani 1 1 d . . .
H92A H 0.9495 -0.1337 0.0776 0.262 Uiso 1 1 calc R . .
H92B H 1.0105 -0.2488 0.1031 0.262 Uiso 1 1 calc R . .
H92C H 1.0664 -0.1160 0.0917 0.262 Uiso 1 1 calc R . .
C93 C 0.9990(10) 0.2587(11) 0.1468(3) 0.077(3) Uani 1 1 d U . .
C94 C 1.0569(7) 0.3631(10) 0.1441(3) 0.060(2) Uani 1 1 d U . .
H94 H 1.0779 0.4130 0.1681 0.072 Uiso 1 1 calc R . .
C95 C 1.0885(7) 0.4029(10) 0.1069(3) 0.063(2) Uani 1 1 d U . .
C96 C 1.0551(8) 0.3362(15) 0.0715(3) 0.085(3) Uani 1 1 d U . .
C97 C 0.9860(10) 0.2408(15) 0.0730(3) 0.093(4) Uani 1 1 d U . .
C98 C 0.9544(10) 0.1955(15) 0.1107(3) 0.105(5) Uani 1 1 d U . .
H98 H 0.9061 0.1270 0.1114 0.126 Uiso 1 1 calc R . .
C99 C 1.1538(12) 0.5331(13) 0.1084(4) 0.112(5) Uani 1 1 d U . .
H99A H 1.1516 0.5776 0.1348 0.168 Uiso 1 1 calc R . .
H99B H 1.1274 0.5929 0.0863 0.168 Uiso 1 1 calc R . .
H99C H 1.2230 0.5098 0.1052 0.168 Uiso 1 1 calc R . .
C100 C 0.9343(10) 0.174(2) 0.0335(4) 0.138(7) Uani 1 1 d U . .
H10A H 0.9260 0.2403 0.0114 0.207 Uiso 1 1 calc R . .
H10B H 0.8687 0.1406 0.0385 0.207 Uiso 1 1 calc R . .
H10C H 0.9756 0.1008 0.0257 0.207 Uiso 1 1 calc R . .
B1 B 0.9996(5) -0.0158(7) 0.3125(2) 0.0251(15) Uani 1 1 d . . .
H1 H 1.0055 -0.0520 0.3410 0.030 Uiso 1 1 calc R . .
B2 B 1.0230(5) 0.5199(7) -0.1052(2) 0.0217(14) Uani 1 1 d . . .
H2A H 1.0107 0.5525 -0.1341 0.026 Uiso 1 1 calc R . .
Cl1 Cl 1.34175(19) 0.4005(3) 0.17628(8) 0.0761(7) Uani 1 1 d D . .
Cl2 Cl 1.5778(2) 0.3632(3) 0.15666(9) 0.0780(8) Uani 1 1 d D . .
C1S C 1.4290(7) 0.2768(11) 0.1983(3) 0.071(3) Uani 1 1 d D . .
H1SA H 1.4684 0.3140 0.2229 0.085 Uiso 1 1 calc R . .
H1SB H 1.3917 0.1988 0.2068 0.085 Uiso 1 1 calc R . .
C2S C 1.4944(7) 0.2356(11) 0.1703(3) 0.080(3) Uani 1 1 d D . .
H2SA H 1.4542 0.2036 0.1451 0.096 Uiso 1 1 calc R . .
H2SB H 1.5346 0.1597 0.1822 0.096 Uiso 1 1 calc R . .
Cl3 Cl 0.6911(4) 0.1794(8) 0.03293(15) 0.124(2) Uani 0.674(7) 1 d PD . .
Cl4 Cl 0.4422(4) 0.1285(6) 0.03172(15) 0.109(2) Uani 0.674(7) 1 d PD . .
C3S C 0.5931(13) 0.3023(19) 0.0274(7) 0.128(8) Uiso 0.674(7) 1 d PD . .
H3SA H 0.5745 0.3278 0.0545 0.153 Uiso 0.674(7) 1 calc PR . .
H3SB H 0.6154 0.3829 0.0138 0.153 Uiso 0.674(7) 1 calc PR . .
C4S C 0.5172(10) 0.2482(14) 0.0052(4) 0.069(4) Uiso 0.674(7) 1 d PD . .
H4SA H 0.5423 0.2016 -0.0180 0.082 Uiso 0.674(7) 1 calc PR . .
H4SB H 0.4724 0.3202 -0.0064 0.082 Uiso 0.674(7) 1 calc PR . .

loop_
_atom_site_aniso_label
_atom_site_aniso_U_11
_atom_site_aniso_U_22
_atom_site_aniso_U_33
_atom_site_aniso_U_23
_atom_site_aniso_U_13
_atom_site_aniso_U_12
Fe1 0.0337(6) 0.0264(5) 0.0337(6) 0.0053(5) 0.0162(4) 0.0022(5)
Fe2 0.0264(5) 0.0314(6) 0.0244(5) 0.0045(4) 0.0061(4) 0.0036(5)
O1 0.178(8) 0.064(4) 0.043(3) 0.016(3) 0.042(4) 0.000(5)
O2 0.053(4) 0.218(10) 0.046(3) 0.058(5) 0.010(3) -0.012(5)
N1 0.022(2) 0.027(3) 0.026(3) -0.001(2) 0.008(2) -0.004(2)
N2 0.026(3) 0.023(3) 0.020(2) 0.0018(19) 0.004(2) -0.004(2)
N3 0.027(3) 0.025(3) 0.025(3) -0.001(2) 0.010(2) -0.007(2)
N4 0.025(3) 0.027(3) 0.023(2) 0.000(2) 0.005(2) -0.002(2)
N5 0.029(3) 0.028(3) 0.030(3) -0.002(2) 0.010(2) -0.006(2)
N6 0.031(3) 0.024(3) 0.029(3) -0.002(2) 0.008(2) -0.002(2)
N7 0.024(3) 0.035(3) 0.022(3) 0.003(2) 0.005(2) 0.006(2)
N8 0.022(2) 0.023(3) 0.029(3) 0.002(2) 0.008(2) 0.006(2)
N9 0.026(3) 0.022(3) 0.025(3) 0.001(2) 0.002(2) 0.000(2)
N10 0.024(2) 0.024(3) 0.018(2) -0.001(2) 0.0034(19) 0.001(2)
N11 0.026(3) 0.025(3) 0.020(2) 0.0031(19) 0.003(2) 0.001(2)
N12 0.028(3) 0.020(2) 0.021(2) 0.0017(19) 0.001(2) 0.001(2)
N13 0.054(4) 0.060(5) 0.063(5) -0.008(4) 0.010(4) -0.006(4)
C1 0.017(3) 0.023(3) 0.037(3) 0.002(3) 0.003(2) 0.002(2)
C2 0.023(3) 0.044(4) 0.036(4) -0.005(3) 0.009(3) 0.000(3)
C3 0.025(3) 0.040(4) 0.026(3) -0.011(3) 0.004(3) 0.000(3)
C4 0.026(3) 0.029(3) 0.038(4) -0.006(3) 0.010(3) -0.004(3)
C5 0.032(3) 0.024(3) 0.043(4) -0.010(3) -0.003(3) -0.003(3)
C6 0.029(3) 0.028(3) 0.046(4) -0.007(3) 0.008(3) -0.005(3)
C7 0.024(3) 0.029(3) 0.033(3) 0.001(3) 0.011(2) -0.005(3)
C8 0.022(3) 0.029(3) 0.033(3) -0.002(3) 0.004(2) -0.009(3)
C9 0.023(3) 0.026(3) 0.031(3) -0.002(3) -0.002(2) 0.001(3)
C10 0.023(3) 0.037(4) 0.036(3) -0.008(3) 0.000(3) 0.003(3)
C11 0.026(3) 0.045(4) 0.040(4) -0.011(3) 0.006(3) 0.001(3)
C12 0.030(3) 0.057(5) 0.032(4) 0.001(3) -0.004(3) 0.005(3)
C13 0.036(4) 0.068(5) 0.037(4) 0.012(4) 0.001(3) 0.012(4)
C14 0.038(4) 0.043(4) 0.045(4) 0.012(3) 0.011(3) 0.003(3)
C15 0.033(3) 0.032(4) 0.039(4) -0.001(3) 0.000(3) 0.002(3)
C16 0.030(4) 0.073(6) 0.038(4) -0.010(4) 0.011(3) -0.001(4)
C17 0.029(4) 0.125(9) 0.038(4) -0.018(5) 0.002(3) 0.023(5)
C18 0.044(5) 0.158(12) 0.037(5) -0.028(6) 0.013(4) 0.019(6)
C19 0.044(5) 0.177(13) 0.027(4) 0.003(6) 0.017(4) 0.017(7)
C20 0.057(6) 0.127(10) 0.040(5) 0.003(5) 0.013(4) -0.032(6)
C21 0.041(4) 0.084(7) 0.033(4) 0.002(4) 0.019(3) -0.015(4)
C22 0.029(3) 0.038(4) 0.035(3) -0.015(3) 0.010(3) -0.021(3)
C23 0.033(4) 0.067(6) 0.046(4) -0.022(4) 0.013(3) -0.013(4)
C24 0.035(4) 0.090(7) 0.045(5) -0.029(5) 0.019(4) -0.026(5)
C25 0.063(6) 0.072(6) 0.037(4) -0.008(4) 0.015(4) -0.028(5)
C26 0.063(5) 0.050(5) 0.033(4) 0.000(3) -0.001(3) -0.015(4)
C27 0.044(4) 0.029(3) 0.039(4) -0.007(3) 0.009(3) -0.011(3)
C28 0.032(4) 0.026(4) 0.048(4) -0.006(3) 0.000(3) 0.001(3)
C29 0.035(4) 0.027(4) 0.055(5) 0.001(3) -0.010(3) -0.009(3)
C30 0.064(5) 0.018(3) 0.070(6) -0.002(4) -0.022(4) 0.001(4)
C31 0.062(5) 0.032(4) 0.056(5) -0.004(4) -0.025(4) 0.013(4)
C32 0.044(4) 0.040(4) 0.059(5) -0.008(4) -0.022(4) 0.010(4)
C33 0.036(4) 0.032(4) 0.061(5) -0.008(3) -0.004(4) 0.000(3)
C34 0.019(3) 0.026(3) 0.042(4) 0.009(3) 0.006(3) -0.009(3)
C35 0.028(3) 0.034(4) 0.046(4) 0.013(3) -0.001(3) -0.004(3)
C36 0.035(4) 0.047(5) 0.053(5) 0.026(4) 0.004(3) -0.006(3)
C37 0.036(4) 0.072(6) 0.054(5) 0.037(5) 0.012(4) -0.011(4)
C38 0.035(4) 0.072(6) 0.035(4) 0.007(4) 0.014(3) 0.006(4)
C39 0.032(3) 0.040(4) 0.037(4) 0.000(3) 0.009(3) -0.009(3)
C40 0.035(4) 0.034(4) 0.029(3) -0.003(3) 0.003(3) 0.004(3)
C41 0.051(5) 0.056(5) 0.041(4) 0.007(4) -0.009(4) -0.013(4)
C42 0.064(6) 0.076(7) 0.054(5) 0.009(5) -0.027(4) -0.022(5)
C43 0.064(6) 0.081(7) 0.041(5) 0.001(5) -0.025(4) -0.007(5)
C44 0.072(6) 0.057(6) 0.044(5) 0.010(4) -0.006(4) 0.025(5)
C45 0.039(4) 0.046(4) 0.040(4) 0.003(3) -0.002(3) 0.005(4)
C46 0.024(3) 0.030(3) 0.026(3) 0.004(2) 0.004(2) 0.008(3)
C47 0.031(3) 0.051(4) 0.030(3) 0.010(3) 0.015(3) 0.018(3)
C48 0.029(4) 0.052(5) 0.039(4) 0.008(3) 0.014(3) 0.013(3)
C49 0.026(3) 0.027(3) 0.026(3) 0.002(2) 0.004(2) 0.004(3)
C50 0.028(3) 0.024(3) 0.029(3) -0.001(2) 0.005(3) 0.001(3)
C51 0.028(3) 0.026(3) 0.026(3) -0.003(2) 0.005(3) 0.002(3)
C52 0.029(3) 0.019(3) 0.027(3) 0.001(2) 0.007(2) -0.001(2)
C53 0.022(3) 0.031(3) 0.028(3) -0.005(2) 0.007(2) -0.005(3)
C54 0.023(3) 0.029(3) 0.025(3) -0.004(2) 0.003(2) 0.002(3)
C55 0.022(3) 0.045(4) 0.035(3) 0.009(3) 0.005(3) 0.008(3)
C56 0.031(3) 0.051(5) 0.033(4) 0.012(3) 0.007(3) 0.016(3)
C57 0.042(4) 0.059(5) 0.050(5) 0.021(4) 0.013(4) 0.021(4)
C58 0.036(4) 0.087(7) 0.037(4) 0.022(4) 0.003(3) 0.014(4)
C59 0.041(4) 0.063(5) 0.034(4) 0.005(4) -0.004(3) 0.000(4)
C60 0.030(3) 0.043(4) 0.033(3) 0.010(3) 0.000(3) 0.003(3)
C67 0.022(3) 0.032(3) 0.029(3) 0.001(3) 0.005(2) -0.001(3)
C68 0.021(3) 0.037(4) 0.035(3) -0.003(3) 0.003(3) -0.006(3)
C69 0.035(4) 0.062(5) 0.036(4) -0.007(4) 0.002(3) 0.002(4)
C70 0.037(4) 0.051(4) 0.029(3) 0.005(3) 0.000(3) 0.005(3)
C71 0.039(4) 0.043(4) 0.035(4) 0.013(3) 0.013(3) 0.011(3)
C72 0.029(3) 0.031(3) 0.032(3) 0.001(3) 0.010(3) -0.002(3)
C73 0.032(3) 0.030(3) 0.027(3) -0.001(3) 0.010(3) 0.006(3)
C74 0.068(5) 0.024(4) 0.045(4) -0.002(3) 0.018(4) 0.012(4)
C75 0.082(7) 0.030(4) 0.061(6) 0.010(4) 0.037(5) 0.005(4)
C76 0.105(8) 0.043(5) 0.067(6) 0.031(5) 0.047(6) 0.037(6)
C77 0.083(7) 0.081(7) 0.038(4) 0.012(4) 0.017(4) 0.048(6)
C78 0.046(4) 0.053(5) 0.039(4) 0.003(3) 0.002(3) 0.010(4)
C79 0.035(3) 0.016(3) 0.024(3) -0.004(2) 0.006(2) -0.005(3)
C80 0.028(3) 0.033(4) 0.039(4) 0.003(3) 0.011(3) -0.002(3)
C81 0.040(4) 0.035(4) 0.042(4) 0.002(3) 0.013(3) -0.010(3)
C82 0.051(4) 0.030(3) 0.033(3) 0.005(3) 0.006(3) -0.014(3)
C83 0.038(3) 0.029(3) 0.031(3) 0.003(3) 0.002(3) 0.000(3)
C84 0.025(3) 0.016(3) 0.037(3) -0.005(2) 0.011(3) 0.000(2)
C85 0.015(3) 0.038(4) 0.036(4) -0.006(3) 0.004(3) -0.002(3)
C86 0.035(4) 0.045(4) 0.031(3) -0.008(3) 0.004(3) 0.003(3)
C87 0.041(4) 0.053(5) 0.040(4) -0.015(4) -0.012(3) -0.006(4)
C88 0.051(5) 0.063(6) 0.049(5) -0.006(4) -0.016(4) 0.006(4)
C89 0.064(6) 0.069(6) 0.050(5) 0.005(5) -0.017(4) 0.012(5)
C90 0.041(4) 0.050(5) 0.032(4) -0.006(3) -0.009(3) 0.001(4)
C91 0.063(7) 0.31(2) 0.103(10) -0.130(13) 0.043(7) -0.022(11)
C92 0.130(14) 0.29(3) 0.110(12) -0.083(16) 0.049(11) -0.013(16)
C93 0.125(9) 0.070(7) 0.035(4) 0.019(4) 0.007(5) -0.023(6)
C94 0.068(6) 0.065(6) 0.044(4) 0.017(4) 0.000(4) -0.009(4)
C95 0.062(6) 0.077(6) 0.052(4) 0.029(4) 0.012(4) 0.009(4)
C96 0.061(6) 0.156(10) 0.038(4) 0.047(5) 0.003(4) -0.015(6)
C97 0.094(8) 0.137(11) 0.049(5) 0.013(6) 0.010(5) -0.032(7)
C98 0.125(11) 0.131(11) 0.067(5) -0.027(7) 0.045(7) -0.073(9)
C99 0.151(13) 0.097(9) 0.095(9) 0.029(7) 0.044(8) -0.021(8)
C100 0.088(9) 0.25(2) 0.079(7) -0.044(10) 0.019(7) -0.009(10)
B1 0.029(4) 0.019(3) 0.028(4) 0.001(3) 0.007(3) -0.012(3)
B2 0.018(3) 0.026(4) 0.022(3) 0.002(3) 0.007(3) 0.002(3)
Cl1 0.0541(13) 0.106(2) 0.0669(14) -0.0009(14) 0.0022(11) 0.0054(14)
Cl2 0.0638(15) 0.0735(17) 0.102(2) -0.0034(15) 0.0335(14) -0.0054(13)
C1S 0.070(6) 0.084(7) 0.059(6) 0.014(5) 0.004(5) -0.002(6)
C2S 0.050(5) 0.104(9) 0.085(7) -0.010(7) 0.006(5) -0.005(6)
Cl3 0.109(4) 0.193(7) 0.072(3) 0.015(3) 0.013(3) -0.013(4)
Cl4 0.084(3) 0.145(5) 0.091(3) -0.031(3) -0.016(2) 0.047(3)

loop_
_atom_type_symbol
_atom_type_description
_atom_type_scat_dispersion_real
_atom_type_scat_dispersion_imag
_atom_type_scat_source
C C 0.0181 0.0091 'International Tables Vol C Tables 4.2.6.8 and 6.1.1.4'
H H 0.0000 0.0000 'International Tables Vol C Tables 4.2.6.8 and 6.1.1.4'
B B 0.0090 0.0039 'International Tables Vol C Tables 4.2.6.8 and 6.1.1.4'
Cl Cl 0.3639 0.7018 'International Tables Vol C Tables 4.2.6.8 and 6.1.1.4'
Fe Fe -1.1336 3.1974 'International Tables Vol C Tables 4.2.6.8 and 6.1.1.4'
N N 0.0311 0.0180 'International Tables Vol C Tables 4.2.6.8 and 6.1.1.4'
O O 0.0492 0.0322 'International Tables Vol C Tables 4.2.6.8 and 6.1.1.4'

loop_
_exptl_crystal_face_index_h
_exptl_crystal_face_index_k
_exptl_crystal_face_index_l
_exptl_crystal_face_perp_dist
_exptl_oxdiff_crystal_face_indexfrac_h
_exptl_oxdiff_crystal_face_indexfrac_k
_exptl_oxdiff_crystal_face_indexfrac_l
_exptl_oxdiff_crystal_face_x
_exptl_oxdiff_crystal_face_y
_exptl_oxdiff_crystal_face_z
8 0 5 0.0295 8.0031 0.0024 4.9979 0.3585 0.8502 0.3196
-7 0 14 0.0119 -7.0013 -0.0013 14.0105 -0.0812 -0.2411 -0.9453
2 6 -2 0.1399 1.9992 6.0057 -2.0060 0.8929 -0.2402 0.2169
0 -6 -2 0.2001 0.0011 -6.0054 -1.9970 -0.8697 0.3091 0.0532
7 -1 -16 0.0251 7.0014 -0.9997 -16.0108 -0.0849 0.2470 1.0145
-5 0 -16 0.0068 -5.0029 -0.0021 -16.0048 -0.3870 -0.8837 0.2666

loop_
_geom_angle_atom_site_label_1
_geom_angle_atom_site_label_2
_geom_angle_atom_site_label_3
_geom_angle
O1 Fe1 N1 136.0(3)
O1 Fe1 N3 132.7(3)
O1 Fe1 N5 100.7(3)
O1 Fe1 N13 88.5(3)
N1 Fe1 N3 90.9(2)
N1 Fe1 N5 83.8(2)
N1 Fe1 N13 88.6(2)
N3 Fe1 N5 88.4(2)
N3 Fe1 N13 86.4(2)
N5 Fe1 N13 170.6(2)
O2 Fe2 N7 127.5(3)
O2 Fe2 N9 128.4(4)
O2 Fe2 N11 119.7(3)
N7 Fe2 N9 91.8(2)
N7 Fe2 N11 90.1(2)
N9 Fe2 N11 87.4(2)
C93 O1 Fe1 145.0(7)
C96 O2 Fe2 147.9(6)
N2 N1 Fe1 115.0(4)
C9 N1 Fe1 136.2(4)
C9 N1 N2 108.5(5)
N1 N2 C7 108.9(5)
N1 N2 B1 122.7(5)
C7 N2 B1 128.1(5)
N4 N3 Fe1 116.3(4)
C3 N3 Fe1 136.5(4)
C3 N3 N4 107.0(5)
N3 N4 B1 119.8(5)
C1 N4 N3 109.7(5)
C1 N4 B1 130.5(5)
N6 N5 Fe1 115.8(4)
C6 N5 Fe1 137.6(5)
C6 N5 N6 105.7(5)
N5 N6 B1 118.3(5)
C4 N6 N5 110.3(5)
C4 N6 B1 131.2(6)
N8 N7 Fe2 113.2(4)
C48 N7 Fe2 140.2(5)
C48 N7 N8 106.6(5)
N7 N8 B2 120.6(5)
C46 N8 N7 108.9(5)
C46 N8 B2 128.9(5)
N10 N9 Fe2 115.4(4)
C51 N9 Fe2 138.3(4)
C51 N9 N10 106.3(5)
N9 N10 B2 118.8(5)
C49 N10 N9 110.5(5)
C49 N10 B2 130.4(5)
N12 N11 Fe2 113.5(4)
C54 N11 Fe2 139.7(4)
C54 N11 N12 106.3(5)
N11 N12 B2 119.5(5)
C52 N12 N11 109.2(5)
C52 N12 B2 131.0(5)
C91 N13 Fe1 149.3(12)
N4 C1 C2 107.5(6)
N4 C1 C10 124.0(5)
C2 C1 C10 128.4(6)
C1 C2 H2 126.4
C1 C2 C3 107.2(6)
C3 C2 H2 126.4
N3 C3 C2 108.7(6)
N3 C3 C16 122.5(6)
C2 C3 C16 128.8(6)
N6 C4 C5 106.4(6)
N6 C4 C22 125.8(6)
C5 C4 C22 127.7(6)
C4 C5 H5 126.5
C6 C5 C4 107.0(6)
C6 C5 H5 126.5
N5 C6 C5 110.5(6)
N5 C6 C28 120.5(6)
C5 C6 C28 128.9(6)
N2 C7 C8 107.6(5)
N2 C7 C34 124.5(6)
C8 C7 C34 127.8(5)
C7 C8 H8 126.7
C9 C8 C7 106.6(5)
C9 C8 H8 126.7
N1 C9 C8 108.3(5)
N1 C9 C40 123.2(6)
C8 C9 C40 128.5(6)
C11 C10 C1 117.9(6)
C15 C10 C1 123.7(6)
C15 C10 C11 118.3(6)
C10 C11 H11 120.3
C10 C11 C12 119.5(7)
C12 C11 H11 120.3
C11 C12 H12 120.0
C13 C12 C11 120.0(6)
C13 C12 H12 120.0
C12 C13 H13 119.6
C12 C13 C14 120.9(7)
C14 C13 H13 119.6
C13 C14 H14 119.8
C15 C14 C13 120.4(7)
C15 C14 H14 119.8
C10 C15 H15 119.5
C14 C15 C10 121.0(6)
C14 C15 H15 119.5
C17 C16 C3 116.1(8)
C21 C16 C3 123.3(7)
C21 C16 C17 120.5(8)
C16 C17 H17 122.0
C16 C17 C18 116.1(11)
C18 C17 H17 122.0
C17 C18 H18 118.8
C19 C18 C17 122.4(10)
C19 C18 H18 118.8
C18 C19 H19 120.7
C20 C19 C18 118.7(9)
C20 C19 H19 120.7
C19 C20 H20 118.7
C19 C20 C21 122.6(11)
C21 C20 H20 118.7
C16 C21 C20 119.3(9)
C16 C21 H21 120.3
C20 C21 H21 120.3
C23 C22 C4 117.4(7)
C27 C22 C4 123.6(6)
C27 C22 C23 119.0(7)
C22 C23 H23 120.0
C24 C23 C22 120.0(9)
C24 C23 H23 120.0
C23 C24 H24 119.5
C23 C24 C25 121.0(8)
C25 C24 H24 119.5
C24 C25 H25 120.6
C24 C25 C26 118.7(8)
C26 C25 H25 120.6
C25 C26 H26 119.7
C27 C26 C25 120.6(8)
C27 C26 H26 119.7
C22 C27 H27 119.7
C26 C27 C22 120.7(7)
C26 C27 H27 119.7
C29 C28 C6 119.2(6)
C33 C28 C6 122.0(7)
C33 C28 C29 118.8(7)
C28 C29 H29 120.3
C28 C29 C30 119.4(7)
C30 C29 H29 120.3
C29 C30 H30 119.8
C31 C30 C29 120.4(8)
C31 C30 H30 119.8
C30 C31 H31 120.4
C32 C31 C30 119.1(8)
C32 C31 H31 120.4
C31 C32 H32 119.9
C33 C32 C31 120.2(7)
C33 C32 H32 119.9
C28 C33 H33 119.0
C32 C33 C28 122.0(7)
C32 C33 H33 119.0
C35 C34 C7 117.6(6)
C39 C34 C7 121.8(6)
C39 C34 C35 120.5(6)
C34 C35 H35 121.0
C36 C35 C34 118.0(7)
C36 C35 H35 121.0
C35 C36 H36 119.2
C37 C36 C35 121.7(7)
C37 C36 H36 119.2
C36 C37 H37 119.7
C36 C37 C38 120.6(7)
C38 C37 H37 119.7
C37 C38 H38 120.5
C39 C38 C37 119.0(8)
C39 C38 H38 120.5
C34 C39 H39 119.9
C38 C39 C34 120.3(7)
C38 C39 H39 119.9
C41 C40 C9 120.0(7)
C41 C40 C45 118.7(7)
C45 C40 C9 121.2(6)
C40 C41 H41 119.1
C42 C41 C40 121.9(8)
C42 C41 H41 119.1
C41 C42 H42 120.4
C41 C42 C43 119.2(9)
C43 C42 H42 120.4
C42 C43 H43 120.0
C44 C43 C42 120.1(8)
C44 C43 H43 120.0
C43 C44 H44 119.7
C43 C44 C45 120.7(9)
C45 C44 H44 119.7
C40 C45 H45 120.3
C44 C45 C40 119.4(8)
C44 C45 H45 120.3
N8 C46 C47 109.2(5)
N8 C46 C55 122.5(5)
C47 C46 C55 128.3(6)
C46 C47 H47 127.6
C46 C47 C48 104.8(6)
C48 C47 H47 127.6
N7 C48 C47 110.5(6)
N7 C48 C61 122.0(8)
N7 C48 C61A 124.6(8)
C47 C48 C61 126.3(8)
C47 C48 C61A 124.0(8)
C61A C48 C61 19.0(7)
N10 C49 C50 107.4(5)
N10 C49 C67 125.8(6)
C50 C49 C67 126.8(6)
C49 C50 H50 126.9
C49 C50 C51 106.3(6)
C51 C50 H50 126.9
N9 C51 C50 109.5(6)
N9 C51 C73 122.6(5)
C50 C51 C73 127.9(6)
N12 C52 C53 108.3(5)
N12 C52 C79 123.1(5)
C53 C52 C79 128.6(6)
C52 C53 H53 126.9
C52 C53 C54 106.3(5)
C54 C53 H53 126.9
N11 C54 C53 110.0(5)
N11 C54 C85 122.5(6)
C53 C54 C85 127.5(6)
C56 C55 C46 119.3(6)
C56 C55 C60 119.3(6)
C60 C55 C46 121.4(6)
C55 C56 H56 119.6
C57 C56 C55 120.9(8)
C57 C56 H56 119.6
C56 C57 H57 120.4
C56 C57 C58 119.2(8)
C58 C57 H57 120.4
C57 C58 H58 119.8
C59 C58 C57 120.3(7)
C59 C58 H58 119.8
C58 C59 H59 120.0
C58 C59 C60 120.1(8)
C60 C59 H59 120.0
C55 C60 H60 119.9
C59 C60 C55 120.2(7)
C59 C60 H60 119.9
C62 C61 C48 119.7(12)
C66 C61 C48 122.4(13)
C66 C61 C62 116.5(14)
C48 C61A C66A 113.6(13)
C62A C61A C48 126.3(14)
C62A C61A C66A 119.6(16)
C61 C62 H62 120.7
C63 C62 C61 118.6(15)
C63 C62 H62 120.7
C61A C62A H62A 118.4
C61A C62A C63A 123(2)
C63A C62A H62A 118.4
C62 C63 H63 118.7
C62 C63 C64 122.6(18)
C64 C63 H63 118.7
C62A C63A H63A 118.3
C64A C63A C62A 123(2)
C64A C63A H63A 118.3
C63 C64 H64 123.2
C65 C64 C63 113.6(17)
C65 C64 H64 123.2
C63A C64A H64A 118.4
C63A C64A C65A 123(2)
C65A C64A H64A 118.4
C64 C65 H65 117.5
C64 C65 C66 124.9(17)
C66 C65 H65 117.5
C64A C65A H65A 125.6
C66A C65A C64A 109(2)
C66A C65A H65A 125.6
C61 C66 C65 123.2(16)
C61 C66 H66 118.4
C65 C66 H66 118.4
C61A C66A C65A 121(2)
C61A C66A H66A 119.3
C65A C66A H66A 119.2
C68 C67 C49 119.2(6)
C68 C67 C72 118.8(6)
C72 C67 C49 122.0(6)
C67 C68 H68 120.0
C67 C68 C69 120.0(7)
C69 C68 H68 120.0
C68 C69 H69 119.5
C70 C69 C68 121.0(7)
C70 C69 H69 119.5
C69 C70 H70 119.7
C69 C70 C71 120.6(7)
C71 C70 H70 119.7
C70 C71 H71 120.2
C72 C71 C70 119.6(7)
C72 C71 H71 120.2
C67 C72 H72 120.0
C71 C72 C67 120.0(6)
C71 C72 H72 120.0
C74 C73 C51 120.3(6)
C78 C73 C51 120.5(7)
C78 C73 C74 119.2(7)
C73 C74 H74 119.3
C75 C74 C73 121.4(9)
C75 C74 H74 119.3
C74 C75 H75 119.9
C76 C75 C74 120.3(9)
C76 C75 H75 119.9
C75 C76 H76 119.9
C75 C76 C77 120.2(8)
C77 C76 H76 119.9
C76 C77 H77 119.9
C76 C77 C78 120.2(9)
C78 C77 H77 119.9
C73 C78 C77 118.6(9)
C73 C78 H78 120.7
C77 C78 H78 120.7
C80 C79 C52 119.6(6)
C80 C79 C84 118.1(6)
C84 C79 C52 122.3(5)
C79 C80 H80 119.1
C81 C80 C79 121.7(7)
C81 C80 H80 119.1
C80 C81 H81 120.1
C82 C81 C80 119.9(7)
C82 C81 H81 120.1
C81 C82 H82 120.0
C81 C82 C83 120.0(6)
C83 C82 H82 120.0
C82 C83 H83 120.0
C84 C83 C82 120.0(6)
C84 C83 H83 120.0
C79 C84 H84 119.9
C83 C84 C79 120.3(6)
C83 C84 H84 119.9
C86 C85 C54 119.0(6)
C86 C85 C90 119.4(6)
C90 C85 C54 121.5(6)
C85 C86 H86 119.9
C87 C86 C85 120.2(7)
C87 C86 H86 119.9
C86 C87 H87 119.3
C86 C87 C88 121.3(7)
C88 C87 H87 119.3
C87 C88 H88 120.4
C87 C88 C89 119.2(8)
C89 C88 H88 120.4
C88 C89 H89 119.8
C90 C89 C88 120.4(9)
C90 C89 H89 119.8
C85 C90 H90 120.2
C89 C90 C85 119.5(8)
C89 C90 H90 120.2
N13 C91 C92 169(2)
C91 C92 H92A 109.5
C91 C92 H92B 109.5
C91 C92 H92C 109.5
H92A C92 H92B 109.5
H92A C92 H92C 109.5
H92B C92 H92C 109.5
O1 C93 C98 118.9(10)
C94 C93 O1 120.8(9)
C94 C93 C98 119.7(9)
C93 C94 H94 119.0
C93 C94 C95 122.0(9)
C95 C94 H94 119.0
C94 C95 C99 115.8(10)
C96 C95 C94 120.0(9)
C96 C95 C99 124.0(9)
O2 C96 C95 119.8(11)
C97 C96 O2 121.7(11)
C97 C96 C95 118.4(9)
C96 C97 C98 122.6(11)
C96 C97 C100 121.3(10)
C98 C97 C100 116.1(12)
C93 C98 C97 116.3(10)
C93 C98 H98 121.8
C97 C98 H98 121.8
C95 C99 H99A 109.5
C95 C99 H99B 109.5
C95 C99 H99C 109.5
H99A C99 H99B 109.5
H99A C99 H99C 109.5
H99B C99 H99C 109.5
C97 C100 H10A 109.5
C97 C100 H10B 109.5
C97 C100 H10C 109.5
H10A C100 H10B 109.5
H10A C100 H10C 109.5
H10B C100 H10C 109.5
N2 B1 H1 109.7
N4 B1 N2 108.7(5)
N4 B1 H1 109.7
N6 B1 N2 109.4(5)
N6 B1 N4 109.6(5)
N6 B1 H1 109.7
N8 B2 N10 109.7(5)
N8 B2 H2A 109.1
N10 B2 H2A 109.1
N12 B2 N8 110.3(5)
N12 B2 N10 109.6(5)
N12 B2 H2A 109.1
Cl1 C1S H1SA 109.3
Cl1 C1S H1SB 109.3
H1SA C1S H1SB 108.0
C2S C1S Cl1 111.5(7)
C2S C1S H1SA 109.3
C2S C1S H1SB 109.3
Cl2 C2S H2SA 108.7
Cl2 C2S H2SB 108.7
C1S C2S Cl2 114.3(8)
C1S C2S H2SA 108.7
C1S C2S H2SB 108.7
H2SA C2S H2SB 107.6
Cl3 C3S H3SA 110.4
Cl3 C3S H3SB 110.4
H3SA C3S H3SB 108.6
C4S C3S Cl3 106.8(14)
C4S C3S H3SA 110.4
C4S C3S H3SB 110.4
Cl4 C4S H4SA 108.3
Cl4 C4S H4SB 108.3
C3S C4S Cl4 116.1(13)
C3S C4S H4SA 108.2
C3S C4S H4SB 108.3
H4SA C4S H4SB 107.4

loop_
_geom_bond_atom_site_label_1
_geom_bond_atom_site_label_2
_geom_bond_distance
Fe1 O1 1.852(6)
Fe1 N1 2.111(5)
Fe1 N3 2.136(6)
Fe1 N5 2.187(5)
Fe1 N13 2.289(8)
Fe2 O2 1.784(6)
Fe2 N7 2.105(5)
Fe2 N9 2.119(5)
Fe2 N11 2.136(5)
O1 C93 1.348(10)
O2 C96 1.352(10)
N1 C9 1.345(8)
N2 N1 1.355(7)
N2 C7 1.355(8)
N2 B1 1.557(9)
N3 C3 1.340(8)
N4 N3 1.369(7)
N4 C1 1.349(8)
N4 B1 1.555(9)
N5 C6 1.352(9)
N6 N5 1.380(8)
N6 C4 1.361(8)
N6 B1 1.536(9)
N7 C48 1.328(8)
N8 N7 1.381(7)
N8 C46 1.342(8)
N8 B2 1.552(8)
N9 C51 1.345(8)
N10 N9 1.365(7)
N10 C49 1.335(8)
N10 B2 1.566(9)
N11 C54 1.340(8)
N12 N11 1.392(7)
N12 C52 1.360(8)
N12 B2 1.529(9)
N13 C91 1.168(13)
C1 C2 1.361(9)
C1 C10 1.468(9)
C2 H2 0.9500
C2 C3 1.391(10)
C3 C16 1.491(10)
C4 C5 1.394(9)
C4 C22 1.478(10)
C5 H5 0.9500
C5 C6 1.368(10)
C6 C28 1.477(10)
C7 C8 1.385(9)
C7 C34 1.487(9)
C8 H8 0.9500
C8 C9 1.385(9)
C9 C40 1.460(9)
C10 C11 1.408(8)
C10 C15 1.401(10)
C11 H11 0.9500
C11 C12 1.410(10)
C12 H12 0.9500
C12 C13 1.361(11)
C13 H13 0.9500
C13 C14 1.378(10)
C14 H14 0.9500
C14 C15 1.365(9)
C15 H15 0.9500
C16 C17 1.423(12)
C16 C21 1.376(12)
C17 H17 0.9500
C17 C18 1.424(12)
C18 H18 0.9500
C18 C19 1.369(18)
C19 H19 0.9500
C19 C20 1.346(16)
C20 H20 0.9500
C20 C21 1.385(10)
C21 H21 0.9500
C22 C23 1.396(10)
C22 C27 1.376(10)
C23 H23 0.9500
C23 C24 1.368(12)
C24 H24 0.9500
C24 C25 1.384(14)
C25 H25 0.9500
C25 C26 1.384(12)
C26 H26 0.9500
C26 C27 1.373(10)
C27 H27 0.9500
C28 C29 1.399(10)
C28 C33 1.372(10)
C29 H29 0.9500
C29 C30 1.403(10)
C30 H30 0.9500
C30 C31 1.391(11)
C31 H31 0.9500
C31 C32 1.384(12)
C32 H32 0.9500
C32 C33 1.371(11)
C33 H33 0.9500
C34 C35 1.415(9)
C34 C39 1.393(9)
C35 H35 0.9500
C35 C36 1.408(10)
C36 H36 0.9500
C36 C37 1.350(12)
C37 H37 0.9500
C37 C38 1.423(12)
C38 H38 0.9500
C38 C39 1.391(10)
C39 H39 0.9500
C40 C41 1.383(10)
C40 C45 1.398(10)
C41 H41 0.9500
C41 C42 1.364(11)
C42 H42 0.9500
C42 C43 1.392(13)
C43 H43 0.9500
C43 C44 1.371(13)
C44 H44 0.9500
C44 C45 1.388(11)
C45 H45 0.9500
C46 C47 1.372(9)
C46 C55 1.502(9)
C47 H47 0.9500
C47 C48 1.398(10)
C48 C61 1.485(16)
C48 C61A 1.471(16)
C49 C50 1.381(9)
C49 C67 1.482(8)
C50 H50 0.9500
C50 C51 1.382(9)
C51 C73 1.479(9)
C52 C53 1.366(8)
C52 C79 1.477(8)
C53 H53 0.9500
C53 C54 1.401(9)
C54 C85 1.489(9)
C55 C56 1.384(10)
C55 C60 1.396(10)
C56 H56 0.9500
C56 C57 1.374(10)
C57 H57 0.9500
C57 C58 1.408(13)
C58 H58 0.9500
C58 C59 1.367(12)
C59 H59 0.9500
C59 C60 1.384(9)
C60 H60 0.9500
C61 C62 1.41(2)
C61 C66 1.32(2)
C61A C62A 1.30(2)
C61A C66A 1.47(3)
C62 H62 0.9500
C62 C63 1.40(2)
C62A H62A 0.9500
C62A C63A 1.38(3)
C63 H63 0.9500
C63 C64 1.40(3)
C63A H63A 0.9500
C63A C64A 1.24(3)
C64 H64 0.9500
C64 C65 1.32(2)
C64A H64A 0.9500
C64A C65A 1.61(3)
C65 H65 0.9500
C65 C66 1.35(2)
C65A H65A 0.9500
C65A C66A 1.47(3)
C66 H66 0.9500
C66A H66A 0.9500
C67 C68 1.381(9)
C67 C72 1.412(9)
C68 H68 0.9500
C68 C69 1.418(10)
C69 H69 0.9500
C69 C70 1.327(11)
C70 H70 0.9500
C70 C71 1.406(11)
C71 H71 0.9500
C71 C72 1.390(9)
C72 H72 0.9500
C73 C74 1.380(11)
C73 C78 1.377(10)
C74 H74 0.9500
C74 C75 1.360(11)
C75 H75 0.9500
C75 C76 1.344(14)
C76 H76 0.9500
C76 C77 1.377(16)
C77 H77 0.9500
C77 C78 1.406(12)
C78 H78 0.9500
C79 C80 1.376(8)
C79 C84 1.401(8)
C80 H80 0.9500
C80 C81 1.374(9)
C81 H81 0.9500
C81 C82 1.364(10)
C82 H82 0.9500
C82 C83 1.389(10)
C83 H83 0.9500
C83 C84 1.375(9)
C84 H84 0.9500
C85 C86 1.404(10)
C85 C90 1.405(10)
C86 H86 0.9500
C86 C87 1.371(9)
C87 H87 0.9500
C87 C88 1.383(12)
C88 H88 0.9500
C88 C89 1.406(13)
C89 H89 0.9500
C89 C90 1.392(11)
C90 H90 0.9500
C91 C92 1.441(16)
C92 H92A 0.9800
C92 H92B 0.9800
C92 H92C 0.9800
C93 C94 1.318(13)
C93 C98 1.419(14)
C94 H94 0.9500
C94 C95 1.403(12)
C95 C96 1.375(15)
C95 C99 1.575(16)
C96 C97 1.343(16)
C97 C98 1.433(14)
C97 C100 1.554(17)
C98 H98 0.9500
C99 H99A 0.9800
C99 H99B 0.9800
C99 H99C 0.9800
C100 H10A 0.9800
C100 H10B 0.9800
C100 H10C 0.9800
B1 H1 1.0000
B2 H2A 1.0000
Cl1 C1S 1.805(10)
Cl2 C2S 1.797(10)
C1S H1SA 0.9900
C1S H1SB 0.9900
C1S C2S 1.413(12)
C2S H2SA 0.9900
C2S H2SB 0.9900
Cl3 C3S 1.803(17)
Cl4 C4S 1.856(13)
C3S H3SA 0.9900
C3S H3SB 0.9900
C3S C4S 1.305(17)
C4S H4SA 0.9900
C4S H4SB 0.9900

loop_
_geom_torsion_atom_site_label_1
_geom_torsion_atom_site_label_2
_geom_torsion_atom_site_label_3
_geom_torsion_atom_site_label_4
_geom_torsion
Fe1 O1 C93 C94 -118.1(13)
Fe1 O1 C93 C98 71.0(19)
Fe1 N1 C9 C8 171.5(5)
Fe1 N1 C9 C40 -8.3(10)
Fe1 N3 C3 C2 -172.3(5)
Fe1 N3 C3 C16 7.7(11)
Fe1 N5 C6 C5 -166.4(5)
Fe1 N5 C6 C28 17.4(10)
Fe1 N13 C91 C92 146(6)
Fe2 O2 C96 C95 -127.9(15)
Fe2 O2 C96 C97 48(3)
Fe2 N7 C48 C47 178.8(6)
Fe2 N7 C48 C61 -13.0(14)
Fe2 N7 C48 C61A 9.6(14)
Fe2 N9 C51 C50 -179.5(5)
Fe2 N9 C51 C73 1.5(10)
Fe2 N11 C54 C53 -170.6(5)
Fe2 N11 C54 C85 11.3(10)
O1 Fe1 N1 N2 -146.6(4)
O1 Fe1 N1 C9 40.3(8)
O1 Fe1 N3 N4 149.5(4)
O1 Fe1 N3 C3 -37.8(8)
O1 Fe1 N5 N6 -168.1(5)
O1 Fe1 N5 C6 -0.9(7)
O1 Fe1 N13 C91 27.5(19)
O1 C93 C94 C95 179.4(10)
O1 C93 C98 C97 178.6(12)
O2 Fe2 N7 N8 -179.7(5)
O2 Fe2 N7 C48 0.6(10)
O2 Fe2 N9 N10 -169.5(4)
O2 Fe2 N9 C51 8.9(8)
O2 Fe2 N11 N12 -173.2(5)
O2 Fe2 N11 C54 -3.1(8)
O2 C96 C97 C98 176.5(13)
O2 C96 C97 C100 -4(2)
N1 Fe1 O1 C93 -122.6(13)
N1 Fe1 N3 N4 -37.4(4)
N1 Fe1 N3 C3 135.3(6)
N1 Fe1 N5 N6 56.2(4)
N1 Fe1 N5 C6 -136.6(7)
N1 Fe1 N13 C91 163.6(19)
N1 N2 C7 C8 -0.6(7)
N1 N2 C7 C34 -177.1(6)
N1 N2 B1 N4 -59.4(7)
N1 N2 B1 N6 60.2(7)
N1 C9 C40 C41 154.6(7)
N1 C9 C40 C45 -26.3(10)
N2 N1 C9 C8 -2.0(7)
N2 N1 C9 C40 178.2(6)
N2 C7 C8 C9 -0.7(7)
N2 C7 C34 C35 -129.4(7)
N2 C7 C34 C39 53.0(9)
N3 Fe1 O1 C93 47.4(15)
N3 Fe1 N1 N2 40.7(4)
N3 Fe1 N1 C9 -132.4(6)
N3 Fe1 N5 N6 -34.8(4)
N3 Fe1 N5 C6 132.3(7)
N3 Fe1 N13 C91 -105.4(19)
N3 N4 C1 C2 -0.6(7)
N3 N4 C1 C10 177.1(6)
N3 N4 B1 N2 62.9(7)
N3 N4 B1 N6 -56.7(7)
N3 C3 C16 C17 -146.4(7)
N3 C3 C16 C21 30.5(11)
N4 N3 C3 C2 0.9(7)
N4 N3 C3 C16 -179.1(6)
N4 C1 C2 C3 1.1(8)
N4 C1 C10 C11 -126.6(7)
N4 C1 C10 C15 54.0(9)
N5 Fe1 O1 C93 145.2(13)
N5 Fe1 N1 N2 -47.5(4)
N5 Fe1 N1 C9 139.3(6)
N5 Fe1 N3 N4 46.3(4)
N5 Fe1 N3 C3 -140.9(6)
N5 Fe1 N13 C91 -161.4(19)
N5 N6 C4 C5 0.6(7)
N5 N6 C4 C22 178.9(6)
N5 N6 B1 N2 -49.0(7)
N5 N6 B1 N4 70.1(7)
N5 C6 C28 C29 -136.6(7)
N5 C6 C28 C33 45.1(10)
N6 N5 C6 C5 1.6(7)
N6 N5 C6 C28 -174.6(6)
N6 C4 C5 C6 0.4(7)
N6 C4 C22 C23 -144.7(7)
N6 C4 C22 C27 37.3(10)
N7 Fe2 O2 C96 32(2)
N7 Fe2 N9 N10 47.1(4)
N7 Fe2 N9 C51 -134.5(7)
N7 Fe2 N11 N12 -38.6(4)
N7 Fe2 N11 C54 131.5(7)
N7 N8 C46 C47 1.3(8)
N7 N8 C46 C55 -176.2(6)
N7 N8 B2 N10 69.2(7)
N7 N8 B2 N12 -51.5(7)
N7 C48 C61 C62 -149.7(12)
N7 C48 C61 C66 44.2(19)
N7 C48 C61A C62A 140.5(15)
N7 C48 C61A C66A -48.1(17)
N8 N7 C48 C47 -0.9(9)
N8 N7 C48 C61 167.3(9)
N8 N7 C48 C61A -170.1(9)
N8 C46 C47 C48 -1.8(8)
N8 C46 C55 C56 -132.3(7)
N8 C46 C55 C60 50.0(9)
N9 Fe2 O2 C96 -99.6(19)
N9 Fe2 N7 N8 -35.8(4)
N9 Fe2 N7 C48 144.5(8)
N9 Fe2 N11 N12 53.2(4)
N9 Fe2 N11 C54 -136.7(7)
N9 N10 C49 C50 1.2(7)
N9 N10 C49 C67 -179.1(5)
N9 N10 B2 N8 -55.0(7)
N9 N10 B2 N12 66.2(6)
N9 C51 C73 C74 129.6(7)
N9 C51 C73 C78 -50.3(9)
N10 N9 C51 C50 -0.9(7)
N10 N9 C51 C73 180.0(6)
N10 C49 C50 C51 -1.7(7)
N10 C49 C67 C68 -142.6(7)
N10 C49 C67 C72 40.2(10)
N11 Fe2 O2 C96 147.7(18)
N11 Fe2 N7 N8 51.6(4)
N11 Fe2 N7 C48 -128.1(8)
N11 Fe2 N9 N10 -42.9(4)
N11 Fe2 N9 C51 135.6(7)
N11 N12 C52 C53 -0.1(7)
N11 N12 C52 C79 177.7(5)
N11 N12 B2 N8 67.6(7)
N11 N12 B2 N10 -53.2(7)
N11 C54 C85 C86 -153.2(6)
N11 C54 C85 C90 29.9(9)
N12 N11 C54 C53 0.0(7)
N12 N11 C54 C85 -178.2(5)
N12 C52 C53 C54 0.1(7)
N12 C52 C79 C80 -133.5(6)
N12 C52 C79 C84 47.7(8)
N13 Fe1 O1 C93 -36.2(14)
N13 Fe1 N1 N2 127.1(4)
N13 Fe1 N1 C9 -46.1(6)
N13 Fe1 N3 N4 -125.9(4)
N13 Fe1 N3 C3 46.8(7)
N13 Fe1 N5 N6 21.0(17)
N13 Fe1 N5 C6 -171.8(13)
C1 N4 N3 Fe1 174.6(4)
C1 N4 N3 C3 -0.2(7)
C1 N4 B1 N2 -120.4(7)
C1 N4 B1 N6 120.0(7)
C1 C2 C3 N3 -1.2(8)
C1 C2 C3 C16 178.8(7)
C1 C10 C11 C12 178.8(6)
C1 C10 C15 C14 -178.8(6)
C2 C1 C10 C11 50.6(10)
C2 C1 C10 C15 -128.7(8)
C2 C3 C16 C17 33.6(11)
C2 C3 C16 C21 -149.5(8)
C3 C16 C17 C18 -177.3(7)
C3 C16 C21 C20 178.4(7)
C4 N6 N5 Fe1 169.7(4)
C4 N6 N5 C6 -1.4(7)
C4 N6 B1 N2 125.8(7)
C4 N6 B1 N4 -115.1(7)
C4 C5 C6 N5 -1.3(8)
C4 C5 C6 C28 174.5(7)
C4 C22 C23 C24 -177.8(7)
C4 C22 C27 C26 179.4(6)
C5 C4 C22 C23 33.2(10)
C5 C4 C22 C27 -144.9(7)
C5 C6 C28 C29 48.0(11)
C5 C6 C28 C33 -130.3(9)
C6 C28 C29 C30 -179.5(8)
C6 C28 C33 C32 178.0(7)
C7 N2 N1 Fe1 -173.4(4)
C7 N2 N1 C9 1.6(7)
C7 N2 B1 N4 113.7(7)
C7 N2 B1 N6 -126.6(6)
C7 C8 C9 N1 1.7(7)
C7 C8 C9 C40 -178.6(6)
C7 C34 C35 C36 -175.6(6)
C7 C34 C39 C38 176.6(6)
C8 C7 C34 C35 54.7(9)
C8 C7 C34 C39 -122.9(8)
C8 C9 C40 C41 -25.1(11)
C8 C9 C40 C45 154.0(7)
C9 C40 C41 C42 178.5(9)
C9 C40 C45 C44 -180.0(7)
C10 C1 C2 C3 -176.5(6)
C10 C11 C12 C13 0.7(11)
C11 C10 C15 C14 1.9(10)
C11 C12 C13 C14 0.4(12)
C12 C13 C14 C15 -0.3(12)
C13 C14 C15 C10 -0.8(11)
C15 C10 C11 C12 -1.8(10)
C16 C17 C18 C19 -0.9(14)
C17 C16 C21 C20 -4.8(12)
C17 C18 C19 C20 -4.7(16)
C18 C19 C20 C21 5.8(15)
C19 C20 C21 C16 -1.1(14)
C21 C16 C17 C18 5.7(12)
C22 C4 C5 C6 -177.8(6)
C22 C23 C24 C25 -2.8(12)
C23 C22 C27 C26 1.4(10)
C23 C24 C25 C26 3.6(12)
C24 C25 C26 C27 -1.9(12)
C25 C26 C27 C22 -0.6(11)
C27 C22 C23 C24 0.3(11)
C28 C29 C30 C31 1.6(13)
C29 C28 C33 C32 -0.3(12)
C29 C30 C31 C32 -0.5(14)
C30 C31 C32 C33 -0.9(14)
C31 C32 C33 C28 1.4(13)
C33 C28 C29 C30 -1.2(12)
C34 C7 C8 C9 175.8(6)
C34 C35 C36 C37 -2.2(11)
C35 C34 C39 C38 -1.0(10)
C35 C36 C37 C38 1.4(12)
C36 C37 C38 C39 -0.3(11)
C37 C38 C39 C34 0.1(10)
C39 C34 C35 C36 2.0(10)
C40 C41 C42 C43 2.0(16)
C41 C40 C45 C44 -0.9(12)
C41 C42 C43 C44 -1.9(17)
C42 C43 C44 C45 0.3(16)
C43 C44 C45 C40 1.0(13)
C45 C40 C41 C42 -0.7(13)
C46 N8 N7 Fe2 179.9(4)
C46 N8 N7 C48 -0.2(7)
C46 N8 B2 N10 -127.1(7)
C46 N8 B2 N12 112.1(7)
C46 C47 C48 N7 1.7(9)
C46 C47 C48 C61 -165.9(10)
C46 C47 C48 C61A 170.9(9)
C46 C55 C56 C57 -176.2(6)
C46 C55 C60 C59 175.9(6)
C47 C46 C55 C56 50.7(11)
C47 C46 C55 C60 -127.0(8)
C47 C48 C61 C62 16.5(19)
C47 C48 C61 C66 -149.5(13)
C47 C48 C61A C62A -27(2)
C47 C48 C61A C66A 144.1(12)
C48 C61 C62 C63 -169.7(14)
C48 C61 C66 C65 171.2(15)
C48 C61A C62A C63A 173.5(16)
C48 C61A C66A C65A -177.8(17)
C49 N10 N9 Fe2 178.7(4)
C49 N10 N9 C51 -0.2(7)
C49 N10 B2 N8 118.0(7)
C49 N10 B2 N12 -120.7(7)
C49 C50 C51 N9 1.7(7)
C49 C50 C51 C73 -179.3(6)
C49 C67 C68 C69 179.5(6)
C49 C67 C72 C71 179.1(6)
C50 C49 C67 C68 37.0(9)
C50 C49 C67 C72 -140.2(7)
C50 C51 C73 C74 -49.3(10)
C50 C51 C73 C78 130.8(7)
C51 C73 C74 C75 178.9(7)
C51 C73 C78 C77 179.4(7)
C52 N12 N11 Fe2 173.4(4)
C52 N12 N11 C54 0.1(6)
C52 N12 B2 N8 -119.5(7)
C52 N12 B2 N10 119.7(6)
C52 C53 C54 N11 0.0(7)
C52 C53 C54 C85 178.0(6)
C52 C79 C80 C81 179.4(6)
C52 C79 C84 C83 -178.9(6)
C53 C52 C79 C80 43.9(9)
C53 C52 C79 C84 -134.9(7)
C53 C54 C85 C86 29.0(9)
C53 C54 C85 C90 -147.9(7)
C54 C85 C86 C87 -177.6(6)
C54 C85 C90 C89 176.7(7)
C55 C46 C47 C48 175.6(7)
C55 C56 C57 C58 -0.4(11)
C56 C55 C60 C59 -1.8(10)
C56 C57 C58 C59 -0.7(12)
C57 C58 C59 C60 0.4(12)
C58 C59 C60 C55 0.8(11)
C60 C55 C56 C57 1.6(10)
C61 C48 C61A C62A -131(4)
C61 C48 C61A C66A 41(2)
C61 C62 C63 C64 -4(3)
C61A C48 C61 C62 106(3)
C61A C48 C61 C66 -60(3)
C61A C62A C63A C64A 2(4)
C62 C61 C66 C65 5(3)
C62 C63 C64 C65 9(3)
C62A C61A C66A C65A -6(3)
C62A C63A C64A C65A -4(4)
C63 C64 C65 C66 -7(3)
C63A C64A C65A C66A 0(3)
C64 C65 C66 C61 1(3)
C64A C65A C66A C61A 4(3)
C66 C61 C62 C63 -3(2)
C66A C61A C62A C63A 3(3)
C67 C49 C50 C51 178.6(6)
C67 C68 C69 C70 1.7(11)
C68 C67 C72 C71 1.9(9)
C68 C69 C70 C71 1.2(11)
C69 C70 C71 C72 -2.4(11)
C70 C71 C72 C67 0.9(10)
C72 C67 C68 C69 -3.2(10)
C73 C74 C75 C76 0.9(13)
C74 C73 C78 C77 -0.6(11)
C74 C75 C76 C77 1.2(13)
C75 C76 C77 C78 -3.0(13)
C76 C77 C78 C73 2.7(12)
C78 C73 C74 C75 -1.2(11)
C79 C52 C53 C54 -177.6(6)
C79 C80 C81 C82 1.1(11)
C80 C79 C84 C83 2.3(9)
C80 C81 C82 C83 -0.9(11)
C81 C82 C83 C84 1.4(10)
C82 C83 C84 C79 -2.1(9)
C84 C79 C80 C81 -1.8(9)
C85 C86 C87 C88 0.7(12)
C86 C85 C90 C89 -0.2(11)
C86 C87 C88 C89 0.2(14)
C87 C88 C89 C90 -1.0(14)
C88 C89 C90 C85 1.0(13)
C90 C85 C86 C87 -0.7(10)
C93 C94 C95 C96 3.2(16)
C93 C94 C95 C99 177.6(11)
C94 C93 C98 C97 8(2)
C94 C95 C96 O2 -178.4(10)
C94 C95 C96 C97 5.4(17)
C95 C96 C97 C98 -7(2)
C95 C96 C97 C100 171.7(13)
C96 C97 C98 C93 1(2)
C98 C93 C94 C95 -9.8(18)
C99 C95 C96 O2 7.8(18)
C99 C95 C96 C97 -168.4(12)
C100 C97 C98 C93 -178.1(14)
B1 N2 N1 Fe1 0.9(7)
B1 N2 N1 C9 175.9(5)
B1 N2 C7 C8 -174.5(6)
B1 N2 C7 C34 8.9(10)
B1 N4 N3 Fe1 -8.1(6)
B1 N4 N3 C3 177.2(5)
B1 N4 C1 C2 -177.5(6)
B1 N4 C1 C10 0.2(10)
B1 N6 N5 Fe1 -14.5(7)
B1 N6 N5 C6 174.5(5)
B1 N6 C4 C5 -174.5(6)
B1 N6 C4 C22 3.7(11)
B2 N8 N7 Fe2 -13.5(7)
B2 N8 N7 C48 166.4(6)
B2 N8 C46 C47 -163.8(6)
B2 N8 C46 C55 18.6(10)
B2 N10 N9 Fe2 -6.9(6)
B2 N10 N9 C51 174.2(5)
B2 N10 C49 C50 -172.3(6)
B2 N10 C49 C67 7.4(10)
B2 N12 N11 Fe2 -12.2(6)
B2 N12 N11 C54 174.4(5)
B2 N12 C52 C53 -173.6(6)
B2 N12 C52 C79 4.2(10)
Cl1 C1S C2S Cl2 65.9(10)
Cl3 C3S C4S Cl4 77.6(16)
